data_9017587
loop_
_publ_author_name
'Grey, I. E.'
'Steinike, K.'
'MacRae, C. M.'

_publ_section_title
;
 Kleberite, Fe3+Ti6O11(OH)5, a new ilmenite alteration product,
 from Konigshain, northeast Germany
;
_journal_name_full 'Mineralogical Magazine'
_journal_page_first 45
_journal_page_last 55
_journal_volume 77
_journal_year 2013
_chemical_compound_source 'Konigshain, northeast Germany'
_chemical_formula_sum 'Fe0.26 H1.25 O4 Ti1.47'
_chemical_name_mineral Kleberite
_space_group_IT_number 14
_space_group_name_Hall '-P 2ybc'
_space_group_name_H-M_alt 'P 1 21/c 1'
_symmetry_space_group_name_H-M 'P 1 21/c 1'
_cell_angle_alpha 90
_cell_angle_beta 131.02
_cell_angle_gamma 90
_cell_formula_units_Z 4
_cell_length_a 7.537
_cell_length_b 4.5795
_cell_length_c 9.885
_cell_volume 257.419
_database_code_amcsd 0019794
_exptl_crystal_density_diffrn 3.875
_cod_data_source_file inputs/fixed/downloads/18/18493.cif
_cod_data_source_block 18493
_cod_original_formula_sum 'Ti1.47 Fe.26 O4 H1.25'
_cod_database_code 9017587

loop_
_space_group_symop_operation_xyz
x,y,z
x,1/2-y,1/2+z
-x,1/2+y,1/2-z
-x,-y,-z

loop_
_atom_site_label
_atom_site_fract_x
_atom_site_fract_y
_atom_site_fract_z
_atom_site_occupancy
_atom_site_U_iso_or_equiv
_atom_site_type_symbol
_atom_site_attached_hydrogens
TiM1 0.11700 0.03900 0.19300 0.73000 0.01912 Ti 0
TiM2 0.32300 0.01800 0.56700 0.74000 0.01912 Ti 0
FeM2 0.32300 0.01800 0.56700 0.26000 0.01912 Fe 0
O1 0.13400 0.23800 0.35500 1.00000 0.02026 O 0
O-H2 0.39000 0.23900 0.75000 0.50000 0.02026 O 1
O2 0.39000 0.23900 0.75000 0.50000 0.02026 O 0
O-H3 0.63600 0.27300 0.10700 0.75000 0.02026 O 1
O3 0.63600 0.27300 0.10700 0.25000 0.02026 O 0
O4 0.86600 0.26300 0.45900 1.00000 0.02026 O 0

loop_
_cod_changelog_entry_id
_cod_changelog_entry_author
_cod_changelog_entry_date
_cod_changelog_entry_text
1
;cod-tools version 3.8.0
Id: cif_guess_AMCSD_atom_types 9574 2023-05-10 09:00:05Z saulius
;
2023-05-10T18:58:21+03:00
;Derived atom types and hydrogen counts
from atom names that follow the AMCSD naming convention
(Wat == water, O-H == hydroxyl).
;

loop_
_cod_related_entry_id
_cod_related_entry_database
_cod_related_entry_code
1 AMCSD 0019794
